data_4037018
loop_
_publ_author_name
'Shen, Renzeng'
'Cao, Xin'
'Laval, Stephane'
'Sun, Jiansong'
'Yu, Biao'

_publ_section_title
;
 Synthesis of Ocotillol-Type Ginsenosides.
;
_journal_issue 21
_journal_name_full 'The Journal of organic chemistry'
_journal_page_first 10279
_journal_page_last 10294
_journal_paper_doi 10.1021/acs.joc.6b01265
_journal_volume 81
_journal_year 2016
_chemical_absolute_configuration ad
_chemical_formula_moiety 'C30 H52 O4'
_chemical_formula_sum 'C30 H52 O4'
_chemical_formula_weight 476.72
_space_group_IT_number 19
_space_group_name_Hall 'P 2ac 2ab'
_space_group_name_H-M_alt 'P 21 21 21'
_symmetry_cell_setting orthorhombic
_symmetry_space_group_name_H-M 'P 21 21 21'
_atom_sites_solution_hydrogens geom
_atom_sites_solution_primary direct
_atom_sites_solution_secondary difmap
_audit_creation_method SHELXL-97
_cell_angle_alpha 90.00
_cell_angle_beta 90.00
_cell_angle_gamma 90.00
_cell_formula_units_Z 4
_cell_length_a 7.6860(15)
_cell_length_b 13.076(3)
_cell_length_c 28.097(6)
_cell_measurement_reflns_used 8720
_cell_measurement_temperature 296(2)
_cell_measurement_theta_max 66.83
_cell_measurement_theta_min 3.15
_cell_volume 2823.8(10)
_computing_cell_refinement 'Bruker SAINT'
_computing_data_collection 'Bruker APEX2'
_computing_data_reduction 'Bruker SAINT'
_computing_molecular_graphics 'Bruker SHELXTL'
_computing_publication_material 'Bruker SHELXTL'
_computing_structure_refinement 'SHELXL-97 (Sheldrick, 2008)'
_computing_structure_solution 'SHELXS-97 (Sheldrick, 2008)'
_diffrn_ambient_temperature 296(2)
_diffrn_measured_fraction_theta_full 0.957
_diffrn_measured_fraction_theta_max 0.958
_diffrn_measurement_device_type 'Bruker APEX-II CCD'
_diffrn_measurement_method '\f and \w scans'
_diffrn_radiation_monochromator graphite
_diffrn_radiation_source 'fine-focus sealed tube'
_diffrn_radiation_type CuK\a
_diffrn_radiation_wavelength 1.54178
_diffrn_reflns_av_R_equivalents 0.0166
_diffrn_reflns_av_sigmaI/netI 0.0188
_diffrn_reflns_limit_h_max 8
_diffrn_reflns_limit_h_min -8
_diffrn_reflns_limit_k_max 15
_diffrn_reflns_limit_k_min -14
_diffrn_reflns_limit_l_max 31
_diffrn_reflns_limit_l_min -33
_diffrn_reflns_number 13060
_diffrn_reflns_theta_full 65.97
_diffrn_reflns_theta_max 65.97
_diffrn_reflns_theta_min 3.15
_diffrn_standards_number 0
_exptl_absorpt_coefficient_mu 0.559
_exptl_absorpt_correction_T_max 0.7529
_exptl_absorpt_correction_T_min 0.6857
_exptl_absorpt_correction_type multi-scan
_exptl_absorpt_process_details SADABS
_exptl_crystal_colour colorless
_exptl_crystal_density_diffrn 1.121
_exptl_crystal_density_method 'not measured'
_exptl_crystal_description prismatic
_exptl_crystal_F_000 1056
_exptl_crystal_size_max 0.23
_exptl_crystal_size_mid 0.18
_exptl_crystal_size_min 0.15
_refine_diff_density_max 0.212
_refine_diff_density_min -0.224
_refine_diff_density_rms 0.047
_refine_ls_abs_structure_details 'Flack H D (1983), Acta Cryst. A39, 876-881'
_refine_ls_abs_structure_Flack -0.1(2)
_refine_ls_extinction_method none
_refine_ls_goodness_of_fit_ref 1.047
_refine_ls_hydrogen_treatment constr
_refine_ls_matrix_type full
_refine_ls_number_parameters 315
_refine_ls_number_reflns 4578
_refine_ls_number_restraints 0
_refine_ls_restrained_S_all 1.047
_refine_ls_R_factor_all 0.0439
_refine_ls_R_factor_gt 0.0428
_refine_ls_shift/su_max 0.002
_refine_ls_shift/su_mean 0.000
_refine_ls_structure_factor_coef Fsqd
_refine_ls_weighting_details 'calc w=1/[\s^2^(Fo^2^)+(0.0748P)^2^+0.3556P] where P=(Fo^2^+2Fc^2^)/3'
_refine_ls_weighting_scheme calc
_refine_ls_wR_factor_gt 0.1173
_refine_ls_wR_factor_ref 0.1187
_reflns_number_gt 4425
_reflns_number_total 4578
_reflns_threshold_expression >2sigma(I)
_cod_data_source_file jo6b01265_si_003.cif
_cod_data_source_block 258
_cod_original_cell_volume 2823.7(10)
_cod_database_code 4037018

loop_
_symmetry_equiv_pos_as_xyz
'x, y, z'
'-x+1/2, -y, z+1/2'
'-x, y+1/2, -z+1/2'
'x+1/2, -y+1/2, -z'

loop_
_atom_site_label
_atom_site_type_symbol
_atom_site_fract_x
_atom_site_fract_y
_atom_site_fract_z
_atom_site_U_iso_or_equiv
_atom_site_adp_type
_atom_site_occupancy
_atom_site_symmetry_multiplicity
_atom_site_calc_flag
_atom_site_refinement_flags
O1 O -0.0686(3) -0.15832(13) 1.18634(5) 0.0811(5) Uani 1 1 d .
H1A H -0.1098 -0.2155 1.1824 0.122 Uiso 1 1 calc R
O2 O 0.34910(17) 0.01405(13) 0.89964(5) 0.0683(4) Uani 1 1 d .
H2A H 0.3489 0.0444 0.8741 0.102 Uiso 1 1 calc R
O3 O 0.27608(16) 0.09068(10) 0.81363(4) 0.0536(3) Uani 1 1 d .
O4 O 0.3292(2) -0.12783(12) 0.81840(5) 0.0750(4) Uani 1 1 d .
H4A H 0.3203 -0.0923 0.8423 0.113 Uiso 1 1 calc R
C1 C 0.1284(3) -0.10101(17) 1.06609(7) 0.0585(5) Uani 1 1 d .
H1B H 0.2180 -0.1362 1.0481 0.070 Uiso 1 1 calc R
H1C H 0.1721 -0.0335 1.0740 0.070 Uiso 1 1 calc R
C2 C 0.0939(3) -0.15985(18) 1.11210(7) 0.0666(5) Uani 1 1 d .
H2B H 0.0594 -0.2293 1.1044 0.080 Uiso 1 1 calc R
H2C H 0.2001 -0.1631 1.1307 0.080 Uiso 1 1 calc R
C3 C -0.0482(3) -0.10930(17) 1.14151(7) 0.0647(5) Uani 1 1 d .
H3A H -0.0066 -0.0400 1.1485 0.078 Uiso 1 1 calc R
C4 C -0.2211(3) -0.09604(15) 1.11439(7) 0.0573(5) Uani 1 1 d .
C5 C -0.1820(2) -0.04270(14) 1.06605(6) 0.0494(4) Uani 1 1 d .
H5A H -0.1375 0.0248 1.0751 0.059 Uiso 1 1 calc R
C6 C -0.3435(2) -0.01948(15) 1.03633(7) 0.0547(4) Uani 1 1 d .
H6A H -0.3844 -0.0819 1.0214 0.066 Uiso 1 1 calc R
H6B H -0.4352 0.0059 1.0569 0.066 Uiso 1 1 calc R
C7 C -0.3036(2) 0.05974(15) 0.99816(7) 0.0544(4) Uani 1 1 d .
H7A H -0.2735 0.1238 1.0135 0.065 Uiso 1 1 calc R
H7B H -0.4077 0.0713 0.9794 0.065 Uiso 1 1 calc R
C8 C -0.1549(2) 0.02874(12) 0.96475(6) 0.0428(4) Uani 1 1 d .
C9 C 0.0048(2) -0.00869(13) 0.99490(6) 0.0446(4) Uani 1 1 d .
H9A H 0.0427 0.0522 1.0124 0.053 Uiso 1 1 calc R
C10 C -0.0345(2) -0.08954(13) 1.03456(6) 0.0453(4) Uani 1 1 d .
C11 C 0.1591(2) -0.03450(15) 0.96210(6) 0.0509(4) Uani 1 1 d .
H11A H 0.2584 -0.0528 0.9816 0.061 Uiso 1 1 calc R
H11B H 0.1289 -0.0937 0.9430 0.061 Uiso 1 1 calc R
C12 C 0.2118(2) 0.05232(16) 0.92896(7) 0.0516(4) Uani 1 1 d .
H12A H 0.2571 0.1089 0.9482 0.062 Uiso 1 1 calc R
C13 C 0.0557(2) 0.09046(13) 0.90069(6) 0.0461(4) Uani 1 1 d .
H13A H 0.0114 0.0321 0.8825 0.055 Uiso 1 1 calc R
C14 C -0.0914(2) 0.12353(13) 0.93522(6) 0.0472(4) Uani 1 1 d .
C15 C -0.2207(3) 0.17111(15) 0.90041(8) 0.0579(5) Uani 1 1 d .
H15A H -0.3048 0.2134 0.9170 0.069 Uiso 1 1 calc R
H15B H -0.2822 0.1187 0.8827 0.069 Uiso 1 1 calc R
C16 C -0.1057(3) 0.23604(16) 0.86728(8) 0.0683(6) Uani 1 1 d .
H16A H -0.0929 0.3048 0.8798 0.082 Uiso 1 1 calc R
H16B H -0.1566 0.2401 0.8357 0.082 Uiso 1 1 calc R
C17 C 0.0747(3) 0.18075(14) 0.86535(7) 0.0560(5) Uani 1 1 d .
H17A H 0.1634 0.2276 0.8777 0.067 Uiso 1 1 calc R
C18 C -0.0299(3) 0.21284(15) 0.96772(8) 0.0638(5) Uani 1 1 d .
H18A H 0.0339 0.2510 0.9525 0.096 Uiso 1 1 calc R
H18B H 0.0380 0.1862 0.9937 0.096 Uiso 1 1 d R
H18C H -0.1294 0.2485 0.9802 0.096 Uiso 1 1 d R
C19 C -0.0778(3) -0.19610(13) 1.01430(6) 0.0524(4) Uani 1 1 d .
H19A H -0.0200 -0.2062 0.9902 0.079 Uiso 1 1 calc R
H19B H -0.1979 -0.1980 1.0046 0.079 Uiso 1 1 d R
H19C H -0.0579 -0.2475 1.0382 0.079 Uiso 1 1 d R
C20 C 0.1212(3) 0.15398(15) 0.81373(7) 0.0572(5) Uani 1 1 d .
C21 C 0.1632(4) 0.25176(19) 0.78598(10) 0.0854(8) Uani 1 1 d .
H21A H 0.2480 0.2799 0.7979 0.128 Uiso 1 1 calc R
H21B H 0.0641 0.2967 0.7864 0.128 Uiso 1 1 d R
H21C H 0.1913 0.2346 0.7536 0.128 Uiso 1 1 d R
C22 C -0.0163(3) 0.08860(19) 0.78807(8) 0.0686(6) Uani 1 1 d .
H22A H -0.1043 0.0654 0.8104 0.082 Uiso 1 1 calc R
H22B H -0.0726 0.1279 0.7632 0.082 Uiso 1 1 calc R
C23 C 0.0780(4) 0.0006(2) 0.76758(12) 0.0996(10) Uani 1 1 d .
H23A H 0.0476 -0.0083 0.7343 0.119 Uiso 1 1 calc R
H23B H 0.0495 -0.0617 0.7846 0.119 Uiso 1 1 calc R
C24 C 0.2712(3) 0.02543(17) 0.77272(7) 0.0618(5) Uani 1 1 d .
H24A H 0.3102 0.0639 0.7447 0.074 Uiso 1 1 calc R
C25 C 0.3899(3) -0.06706(16) 0.77999(6) 0.0556(5) Uani 1 1 d .
C26 C 0.5748(3) -0.0322(3) 0.78876(10) 0.0889(8) Uani 1 1 d .
H26A H 0.6367 -0.0822 0.7938 0.133 Uiso 1 1 calc R
H26B H 0.5784 0.0120 0.8160 0.133 Uiso 1 1 d R
H26C H 0.6170 0.0040 0.7614 0.133 Uiso 1 1 d R
C27 C 0.3796(4) -0.1353(2) 0.73638(8) 0.0780(7) Uani 1 1 d .
H27A H 0.4384 -0.1868 0.7407 0.117 Uiso 1 1 calc R
H27B H 0.4225 -0.0987 0.7092 0.117 Uiso 1 1 d R
H27C H 0.2609 -0.1550 0.7310 0.117 Uiso 1 1 d R
C28 C -0.3366(4) -0.0245(2) 1.14445(8) 0.0878(8) Uani 1 1 d .
H28A H -0.3369 -0.0440 1.1722 0.132 Uiso 1 1 calc R
H28B H -0.4527 -0.0234 1.1316 0.132 Uiso 1 1 d R
H28C H -0.2899 0.0438 1.1441 0.132 Uiso 1 1 d R
C29 C -0.3182(3) -0.19757(17) 1.10942(8) 0.0668(6) Uani 1 1 d .
H29A H -0.3512 -0.2167 1.1357 0.100 Uiso 1 1 calc R
H29B H -0.2430 -0.2477 1.0952 0.100 Uiso 1 1 d R
H29C H -0.4190 -0.1881 1.0896 0.100 Uiso 1 1 d R
C30 C -0.2248(2) -0.05532(14) 0.93112(7) 0.0492(4) Uani 1 1 d .
H30A H -0.2807 -0.0972 0.9466 0.074 Uiso 1 1 calc R
H30B H -0.1294 -0.0873 0.9148 0.074 Uiso 1 1 d R
H30C H -0.3022 -0.0252 0.9082 0.074 Uiso 1 1 d R

loop_
_atom_site_aniso_label
_atom_site_aniso_U_11
_atom_site_aniso_U_22
_atom_site_aniso_U_33
_atom_site_aniso_U_23
_atom_site_aniso_U_13
_atom_site_aniso_U_12
O1 0.1176(14) 0.0831(10) 0.0425(7) 0.0007(7) -0.0096(8) -0.0142(10)
O2 0.0397(7) 0.1099(11) 0.0554(7) 0.0076(8) 0.0028(5) 0.0139(7)
O3 0.0475(7) 0.0617(7) 0.0517(7) 0.0010(6) -0.0007(5) -0.0119(6)
O4 0.0959(12) 0.0654(9) 0.0637(8) 0.0100(7) 0.0192(8) 0.0024(8)
C1 0.0507(11) 0.0704(12) 0.0544(10) 0.0009(9) -0.0096(8) 0.0029(9)
C2 0.0701(14) 0.0760(13) 0.0537(11) 0.0036(10) -0.0178(10) 0.0014(11)
C3 0.0901(16) 0.0603(11) 0.0436(9) -0.0047(8) -0.0092(10) -0.0119(11)
C4 0.0699(13) 0.0555(10) 0.0465(9) -0.0089(8) 0.0094(8) -0.0008(9)
C5 0.0561(11) 0.0435(9) 0.0485(9) -0.0082(7) 0.0040(8) 0.0015(7)
C6 0.0469(10) 0.0604(11) 0.0569(10) -0.0028(8) 0.0098(8) 0.0075(8)
C7 0.0462(11) 0.0544(10) 0.0626(11) -0.0005(9) 0.0047(8) 0.0129(8)
C8 0.0384(9) 0.0426(8) 0.0473(8) -0.0060(7) -0.0032(7) 0.0018(7)
C9 0.0396(10) 0.0460(8) 0.0481(8) -0.0081(7) -0.0043(7) 0.0003(7)
C10 0.0442(10) 0.0469(9) 0.0447(8) -0.0075(7) -0.0019(7) 0.0023(7)
C11 0.0376(9) 0.0634(11) 0.0517(9) -0.0013(8) -0.0057(7) 0.0080(8)
C12 0.0344(9) 0.0699(11) 0.0504(9) -0.0065(8) -0.0038(7) -0.0026(8)
C13 0.0388(9) 0.0489(9) 0.0507(9) -0.0022(7) -0.0029(7) -0.0046(7)
C14 0.0433(10) 0.0433(8) 0.0551(9) -0.0056(7) -0.0002(7) 0.0002(7)
C15 0.0508(11) 0.0538(10) 0.0691(12) 0.0083(9) 0.0028(9) 0.0099(8)
C16 0.0705(14) 0.0583(11) 0.0762(14) 0.0139(10) 0.0009(11) 0.0053(10)
C17 0.0503(11) 0.0511(10) 0.0665(11) 0.0058(8) -0.0019(9) -0.0079(8)
C18 0.0688(13) 0.0461(10) 0.0766(13) -0.0110(9) 0.0060(10) -0.0074(9)
C19 0.0613(12) 0.0457(9) 0.0502(9) -0.0065(7) 0.0010(8) 0.0050(8)
C20 0.0494(11) 0.0614(11) 0.0606(11) 0.0129(9) -0.0005(8) -0.0066(8)
C21 0.096(2) 0.0707(15) 0.0896(17) 0.0282(13) 0.0197(15) -0.0029(13)
C22 0.0626(13) 0.0838(14) 0.0593(11) 0.0117(10) -0.0130(10) -0.0058(11)
C23 0.0770(19) 0.0978(19) 0.124(2) -0.0279(17) -0.0508(17) 0.0076(15)
C24 0.0734(13) 0.0665(12) 0.0455(9) 0.0046(9) -0.0074(9) -0.0061(10)
C25 0.0480(11) 0.0705(12) 0.0483(9) 0.0018(9) 0.0026(8) -0.0087(9)
C26 0.0582(15) 0.117(2) 0.0916(17) -0.0223(16) 0.0056(12) -0.0070(14)
C27 0.0829(17) 0.0880(16) 0.0630(13) -0.0110(12) -0.0017(12) -0.0008(13)
C28 0.119(2) 0.0833(16) 0.0608(13) -0.0060(12) 0.0313(14) 0.0149(16)
C29 0.0742(14) 0.0707(13) 0.0556(11) 0.0057(10) 0.0023(10) -0.0120(11)
C30 0.0433(9) 0.0509(9) 0.0534(9) -0.0013(8) -0.0080(7) -0.0057(8)

loop_
_atom_type_symbol
_atom_type_description
_atom_type_scat_dispersion_real
_atom_type_scat_dispersion_imag
_atom_type_scat_source
C C 0.0181 0.0091 'International Tables Vol C Tables 4.2.6.8 and 6.1.1.4'
H H 0.0000 0.0000 'International Tables Vol C Tables 4.2.6.8 and 6.1.1.4'
O O 0.0492 0.0322 'International Tables Vol C Tables 4.2.6.8 and 6.1.1.4'

loop_
_geom_angle_atom_site_label_1
_geom_angle_atom_site_label_2
_geom_angle_atom_site_label_3
_geom_angle
C3 O1 H1A 109.5
C12 O2 H2A 109.5
C24 O3 C20 108.69(15)
C25 O4 H4A 109.5
C2 C1 C10 113.23(17)
C2 C1 H1B 108.9
C10 C1 H1B 108.9
C2 C1 H1C 108.9
C10 C1 H1C 108.9
H1B C1 H1C 107.7
C3 C2 C1 111.45(18)
C3 C2 H2B 109.3
C1 C2 H2B 109.3
C3 C2 H2C 109.3
C1 C2 H2C 109.3
H2B C2 H2C 108.0
O1 C3 C2 111.40(19)
O1 C3 C4 113.17(19)
C2 C3 C4 113.53(15)
O1 C3 H3A 106.0
C2 C3 H3A 106.0
C4 C3 H3A 106.0
C29 C4 C3 111.61(17)
C29 C4 C28 107.2(2)
C3 C4 C28 107.10(18)
C29 C4 C5 113.80(16)
C3 C4 C5 108.39(16)
C28 C4 C5 108.51(17)
C6 C5 C4 114.18(16)
C6 C5 C10 110.96(14)
C4 C5 C10 117.30(15)
C6 C5 H5A 104.2
C4 C5 H5A 104.2
C10 C5 H5A 104.2
C7 C6 C5 110.92(16)
C7 C6 H6A 109.5
C5 C6 H6A 109.5
C7 C6 H6B 109.5
C5 C6 H6B 109.5
H6A C6 H6B 108.0
C6 C7 C8 113.67(15)
C6 C7 H7A 108.8
C8 C7 H7A 108.8
C6 C7 H7B 108.8
C8 C7 H7B 108.8
H7A C7 H7B 107.7
C7 C8 C30 107.63(15)
C7 C8 C14 110.28(14)
C30 C8 C14 110.28(14)
C7 C8 C9 109.56(13)
C30 C8 C9 112.34(13)
C14 C8 C9 106.76(13)
C11 C9 C10 115.27(14)
C11 C9 C8 110.36(13)
C10 C9 C8 116.32(14)
C11 C9 H9A 104.4
C10 C9 H9A 104.4
C8 C9 H9A 104.4
C1 C10 C19 107.42(15)
C1 C10 C5 107.57(14)
C19 C10 C5 114.01(15)
C1 C10 C9 108.53(15)
C19 C10 C9 112.91(13)
C5 C10 C9 106.18(13)
C12 C11 C9 114.04(15)
C12 C11 H11A 108.7
C9 C11 H11A 108.7
C12 C11 H11B 108.7
C9 C11 H11B 108.7
H11A C11 H11B 107.6
O2 C12 C11 106.72(16)
O2 C12 C13 113.32(14)
C11 C12 C13 110.69(14)
O2 C12 H12A 108.7
C11 C12 H12A 108.7
C13 C12 H12A 108.7
C12 C13 C17 120.61(15)
C12 C13 C14 109.83(14)
C17 C13 C14 104.90(14)
C12 C13 H13A 106.9
C17 C13 H13A 106.9
C14 C13 H13A 106.9
C15 C14 C13 100.79(14)
C15 C14 C18 105.55(15)
C13 C14 C18 110.77(15)
C15 C14 C8 117.27(15)
C13 C14 C8 109.69(13)
C18 C14 C8 112.15(15)
C14 C15 C16 103.79(17)
C14 C15 H15A 111.0
C16 C15 H15A 111.0
C14 C15 H15B 111.0
C16 C15 H15B 111.0
H15A C15 H15B 109.0
C15 C16 C17 105.96(15)
C15 C16 H16A 110.5
C17 C16 H16A 110.5
C15 C16 H16B 110.5
C17 C16 H16B 110.5
H16A C16 H16B 108.7
C20 C17 C13 116.99(16)
C20 C17 C16 110.17(17)
C13 C17 C16 104.26(15)
C20 C17 H17A 108.4
C13 C17 H17A 108.4
C16 C17 H17A 108.4
C14 C18 H18A 109.5
C14 C18 H18B 109.8
H18A C18 H18B 106.9
C14 C18 H18C 109.6
H18A C18 H18C 111.7
H18B C18 H18C 109.3
C10 C19 H19A 109.5
C10 C19 H19B 109.6
H19A C19 H19B 106.4
C10 C19 H19C 109.8
H19A C19 H19C 112.2
H19B C19 H19C 109.3
O3 C20 C21 107.60(18)
O3 C20 C17 108.88(16)
C21 C20 C17 109.87(18)
O3 C20 C22 104.23(17)
C21 C20 C22 111.71(19)
C17 C20 C22 114.17(17)
C20 C21 H21A 109.5
C20 C21 H21B 109.7
H21A C21 H21B 110.5
C20 C21 H21C 109.5
H21A C21 H21C 108.3
H21B C21 H21C 109.3
C23 C22 C20 106.17(19)
C23 C22 H22A 110.5
C20 C22 H22A 110.5
C23 C22 H22B 110.5
C20 C22 H22B 110.5
H22A C22 H22B 108.7
C22 C23 C24 106.0(2)
C22 C23 H23A 110.5
C24 C23 H23A 110.5
C22 C23 H23B 110.5
C24 C23 H23B 110.5
H23A C23 H23B 108.7
O3 C24 C23 103.17(19)
O3 C24 C25 110.41(15)
C23 C24 C25 115.1(2)
O3 C24 H24A 109.3
C23 C24 H24A 109.3
C25 C24 H24A 109.3
O4 C25 C26 110.7(2)
O4 C25 C27 105.52(17)
C26 C25 C27 110.9(2)
O4 C25 C24 110.40(16)
C26 C25 C24 110.1(2)
C27 C25 C24 109.04(18)
C25 C26 H26A 109.5
C25 C26 H26B 109.7
H26A C26 H26B 109.0
C25 C26 H26C 109.6
H26A C26 H26C 109.6
H26B C26 H26C 109.4
C25 C27 H27A 109.5
C25 C27 H27B 109.3
H27A C27 H27B 109.8
C25 C27 H27C 109.6
H27A C27 H27C 109.1
H27B C27 H27C 109.5
C4 C28 H28A 109.5
C4 C28 H28B 109.7
H28A C28 H28B 111.1
C4 C28 H28C 110.0
H28A C28 H28C 107.5
H28B C28 H28C 109.2
C4 C29 H29A 109.5
C4 C29 H29B 109.7
H29A C29 H29B 110.7
C4 C29 H29C 109.6
H29A C29 H29C 108.1
H29B C29 H29C 109.3
C8 C30 H30A 109.5
C8 C30 H30B 109.6
H30A C30 H30B 111.2
C8 C30 H30C 109.5
H30A C30 H30C 107.7
H30B C30 H30C 109.4

loop_
_geom_bond_atom_site_label_1
_geom_bond_atom_site_label_2
_geom_bond_distance
O1 C3 1.422(2)
O1 H1A 0.8200
O2 C12 1.429(2)
O2 H2A 0.8200
O3 C24 1.432(2)
O3 C20 1.450(2)
O4 C25 1.419(2)
O4 H4A 0.8200
C1 C2 1.527(3)
C1 C10 1.541(2)
C1 H1B 0.9700
C1 H1C 0.9700
C2 C3 1.521(3)
C2 H2B 0.9700
C2 H2C 0.9700
C3 C4 1.541(3)
C3 H3A 0.9800
C4 C29 1.529(3)
C4 C28 1.542(3)
C4 C5 1.556(3)
C5 C6 1.527(3)
C5 C10 1.563(2)
C5 H5A 0.9800
C6 C7 1.522(3)
C6 H6A 0.9700
C6 H6B 0.9700
C7 C8 1.534(2)
C7 H7A 0.9700
C7 H7B 0.9700
C8 C30 1.546(2)
C8 C14 1.569(2)
C8 C9 1.570(2)
C9 C11 1.539(2)
C9 C10 1.566(2)
C9 H9A 0.9800
C10 C19 1.541(2)
C11 C12 1.523(3)
C11 H11A 0.9700
C11 H11B 0.9700
C12 C13 1.523(2)
C12 H12A 0.9800
C13 C17 1.550(2)
C13 C14 1.551(2)
C13 H13A 0.9800
C14 C15 1.527(3)
C14 C18 1.556(2)
C15 C16 1.539(3)
C15 H15A 0.9700
C15 H15B 0.9700
C16 C17 1.564(3)
C16 H16A 0.9700
C16 H16B 0.9700
C17 C20 1.534(3)
C17 H17A 0.9800
C18 H18A 0.8200
C18 H18B 0.9621
C18 H18C 0.9622
C19 H19A 0.8200
C19 H19B 0.9625
C19 H19C 0.9628
C20 C21 1.532(3)
C20 C22 1.539(3)
C21 H21A 0.8200
C21 H21B 0.9616
C21 H21C 0.9612
C22 C23 1.477(4)
C22 H22A 0.9700
C22 H22B 0.9700
C23 C24 1.527(4)
C23 H23A 0.9700
C23 H23B 0.9700
C24 C25 1.528(3)
C24 H24A 0.9800
C25 C26 1.513(3)
C25 C27 1.518(3)
C26 H26A 0.8200
C26 H26B 0.9610
C26 H26C 0.9600
C27 H27A 0.8200
C27 H27B 0.9599
C27 H27C 0.9600
C28 H28A 0.8200
C28 H28B 0.9625
C28 H28C 0.9625
C29 H29A 0.8200
C29 H29B 0.9609
C29 H29C 0.9611
C30 H30A 0.8200
C30 H30B 0.9607
C30 H30C 0.9609

loop_
_geom_hbond_atom_site_label_D
_geom_hbond_atom_site_label_H
_geom_hbond_atom_site_label_A
_geom_hbond_distance_DH
_geom_hbond_distance_HA
_geom_hbond_distance_DA
_geom_hbond_angle_DHA
_geom_hbond_site_symmetry_A
O1 H1A O4 0.82 2.10 2.907(2) 167.7 4_447
O2 H2A O3 0.82 1.89 2.6757(19) 160.5 .
O4 H4A O2 0.82 2.14 2.945(2) 167.7 .

loop_
_geom_torsion_atom_site_label_1
_geom_torsion_atom_site_label_2
_geom_torsion_atom_site_label_3
_geom_torsion_atom_site_label_4
_geom_torsion
C10 C1 C2 C3 -57.7(2)
C1 C2 C3 O1 -174.37(17)
C1 C2 C3 C4 56.5(2)
O1 C3 C4 C29 -53.4(2)
C2 C3 C4 C29 74.8(2)
O1 C3 C4 C28 63.6(2)
C2 C3 C4 C28 -168.17(18)
O1 C3 C4 C5 -179.54(15)
C2 C3 C4 C5 -51.3(2)
C29 C4 C5 C6 58.2(2)
C3 C4 C5 C6 -176.97(16)
C28 C4 C5 C6 -61.0(2)
C29 C4 C5 C10 -74.1(2)
C3 C4 C5 C10 50.7(2)
C28 C4 C5 C10 166.70(18)
C4 C5 C6 C7 162.47(14)
C10 C5 C6 C7 -62.3(2)
C5 C6 C7 C8 56.9(2)
C6 C7 C8 C30 73.71(19)
C6 C7 C8 C14 -165.95(16)
C6 C7 C8 C9 -48.7(2)
C7 C8 C9 C11 -176.86(15)
C30 C8 C9 C11 63.56(19)
C14 C8 C9 C11 -57.44(17)
C7 C8 C9 C10 49.38(19)
C30 C8 C9 C10 -70.20(18)
C14 C8 C9 C10 168.80(13)
C2 C1 C10 C19 -70.1(2)
C2 C1 C10 C5 53.0(2)
C2 C1 C10 C9 167.52(16)
C6 C5 C10 C1 174.72(15)
C4 C5 C10 C1 -51.5(2)
C6 C5 C10 C19 -66.28(19)
C4 C5 C10 C19 67.5(2)
C6 C5 C10 C9 58.68(18)
C4 C5 C10 C9 -167.58(15)
C11 C9 C10 C1 59.21(18)
C8 C9 C10 C1 -169.28(14)
C11 C9 C10 C19 -59.77(19)
C8 C9 C10 C19 71.74(19)
C11 C9 C10 C5 174.59(13)
C8 C9 C10 C5 -53.89(17)
C10 C9 C11 C12 -171.12(14)
C8 C9 C11 C12 54.59(19)
C9 C11 C12 O2 -177.03(13)
C9 C11 C12 C13 -53.3(2)
O2 C12 C13 C17 -61.8(2)
C11 C12 C13 C17 178.37(16)
O2 C12 C13 C14 176.15(15)
C11 C12 C13 C14 56.30(19)
C12 C13 C14 C15 172.81(15)
C17 C13 C14 C15 41.81(17)
C12 C13 C14 C18 61.46(19)
C17 C13 C14 C18 -69.55(18)
C12 C13 C14 C8 -62.89(18)
C17 C13 C14 C8 166.11(14)
C7 C8 C14 C15 -64.47(19)
C30 C8 C14 C15 54.3(2)
C9 C8 C14 C15 176.57(14)
C7 C8 C14 C13 -178.56(14)
C30 C8 C14 C13 -59.82(18)
C9 C8 C14 C13 62.49(16)
C7 C8 C14 C18 57.9(2)
C30 C8 C14 C18 176.64(15)
C9 C8 C14 C18 -61.05(18)
C13 C14 C15 C16 -43.88(18)
C18 C14 C15 C16 71.45(19)
C8 C14 C15 C16 -162.83(16)
C14 C15 C16 C17 30.0(2)
C12 C13 C17 C20 90.3(2)
C14 C13 C17 C20 -145.32(16)
C12 C13 C17 C16 -147.82(17)
C14 C13 C17 C16 -23.40(19)
C15 C16 C17 C20 122.51(18)
C15 C16 C17 C13 -3.8(2)
C24 O3 C20 C21 -89.8(2)
C24 O3 C20 C17 151.13(15)
C24 O3 C20 C22 28.91(19)
C13 C17 C20 O3 -53.4(2)
C16 C17 C20 O3 -172.16(15)
C13 C17 C20 C21 -170.97(19)
C16 C17 C20 C21 70.2(2)
C13 C17 C20 C22 62.6(2)
C16 C17 C20 C22 -56.2(2)
O3 C20 C22 C23 -9.9(2)
C21 C20 C22 C23 106.0(2)
C17 C20 C22 C23 -128.6(2)
C20 C22 C23 C24 -10.8(3)
C20 O3 C24 C23 -35.6(2)
C20 O3 C24 C25 -159.14(15)
C22 C23 C24 O3 27.9(3)
C22 C23 C24 C25 148.28(19)
O3 C24 C25 O4 63.7(2)
C23 C24 C25 O4 -52.6(3)
O3 C24 C25 C26 -58.9(2)
C23 C24 C25 C26 -175.2(2)
O3 C24 C25 C27 179.15(17)
C23 C24 C25 C27 62.9(3)
